data_8105824
loop_
_publ_author_name
'Bao, Zhen'
'Lin, Ping'

_publ_section_title
;
 The crystal structure of
 dichlorido(1,3-bis(2,6-diisopropyl-phenyl)-1H-3\l4-imidazol-2-yl)(3-phenyl-pyridine-\kN)palladium(IV),
 C38H45N3Cl2Pd
;
_journal_issue 4
_journal_name_full 'Zeitschrift f\"ur Kristallographie - New Crystal Structures'
_journal_page_first 697
_journal_page_last 699
_journal_paper_doi 10.1515/ncrs-2019-0050
_journal_volume 234
_journal_year 2019
_chemical_formula_moiety 'C38 H45 Cl2 N3 Pd'
_chemical_formula_sum 'C38 H45 Cl2 N3 Pd'
_chemical_formula_weight 721.07
_space_group_crystal_system monoclinic
_space_group_IT_number 14
_space_group_name_Hall '-P 2ybc'
_space_group_name_H-M_alt 'P 1 21/c 1'
_atom_sites_solution_hydrogens geom
_atom_sites_solution_primary direct
_cell_angle_alpha 90
_cell_angle_beta 115.396(3)
_cell_angle_gamma 90
_cell_formula_units_Z 4
_cell_length_a 12.8249(8)
_cell_length_b 16.0552(9)
_cell_length_c 20.5611(10)
_cell_measurement_reflns_used 5869
_cell_measurement_temperature 173(2)
_cell_measurement_theta_max 27.39
_cell_measurement_theta_min 2.18
_cell_volume 3824.5(4)
_computing_molecular_graphics 'Olex2 (Dolomanov et al., 2009)'
_computing_publication_material 'Olex2 (Dolomanov et al., 2009)'
_computing_structure_refinement 'ShelXL (Sheldrick, 2015)'
_computing_structure_solution 'SIR2004 (Burla et al., 2007)'
_diffrn_ambient_temperature 173.15
_diffrn_measured_fraction_theta_full 0.995
_diffrn_measured_fraction_theta_max 0.995
_diffrn_measurement_device_type 'Bruker APEX II area-detector diffractometer'
_diffrn_measurement_method '\f and \w scans'
_diffrn_radiation_type MoK\a
_diffrn_radiation_wavelength 0.71073
_diffrn_reflns_av_R_equivalents 0.0382
_diffrn_reflns_av_unetI/netI 0.0328
_diffrn_reflns_Laue_measured_fraction_full 0.995
_diffrn_reflns_Laue_measured_fraction_max 0.995
_diffrn_reflns_limit_h_max 15
_diffrn_reflns_limit_h_min -15
_diffrn_reflns_limit_k_max 19
_diffrn_reflns_limit_k_min -19
_diffrn_reflns_limit_l_max 25
_diffrn_reflns_limit_l_min -25
_diffrn_reflns_number 31228
_diffrn_reflns_point_group_measured_fraction_full 0.995
_diffrn_reflns_point_group_measured_fraction_max 0.995
_diffrn_reflns_theta_full 25.242
_diffrn_reflns_theta_max 25.998
_diffrn_reflns_theta_min 1.758
_exptl_absorpt_coefficient_mu 0.653
_exptl_crystal_colour 'clear light colourless'
_exptl_crystal_colour_lustre clear
_exptl_crystal_colour_modifier light
_exptl_crystal_colour_primary colourless
_exptl_crystal_density_diffrn 1.252
_exptl_crystal_description block
_exptl_crystal_F_000 1496
_exptl_crystal_size_max 0.3
_exptl_crystal_size_mid 0.25
_exptl_crystal_size_min 0.2
_refine_diff_density_max 0.538
_refine_diff_density_min -0.299
_refine_diff_density_rms 0.074
_refine_ls_extinction_coef .
_refine_ls_extinction_method none
_refine_ls_goodness_of_fit_ref 1.100
_refine_ls_hydrogen_treatment constr
_refine_ls_matrix_type full
_refine_ls_number_parameters 405
_refine_ls_number_reflns 7483
_refine_ls_number_restraints 0
_refine_ls_restrained_S_all 1.100
_refine_ls_R_factor_all 0.0341
_refine_ls_R_factor_gt 0.0287
_refine_ls_shift/su_max 0.002
_refine_ls_shift/su_mean 0.000
_refine_ls_structure_factor_coef Fsqd
_refine_ls_weighting_details 'w=1/[\s^2^(Fo^2^)+(0.0471P)^2^+1.1529P] where P=(Fo^2^+2Fc^2^)/3'
_refine_ls_weighting_scheme calc
_refine_ls_wR_factor_gt 0.0809
_refine_ls_wR_factor_ref 0.0879
_reflns_Friedel_coverage 0.000
_reflns_Friedel_fraction_full .
_reflns_Friedel_fraction_max .
_reflns_number_gt 6525
_reflns_number_total 7483
_reflns_threshold_expression 'I > 2\s(I)'
_cod_data_source_file suppl_ncrs-2019-0050_suppl.cif
_cod_data_source_block 3
_cod_database_code 8105824
_shelx_space_group_comment
;
The symmetry employed for this shelxl refinement is uniquely defined
by the following loop, which should always be used as a source of
symmetry information in preference to the above space-group names.
They are only intended as comments.
;
_shelx_estimated_absorpt_t_max 0.881
_shelx_estimated_absorpt_t_min 0.828
_olex2_refinement_description
;
1. Fixed Uiso
 At 1.2 times of:
  All C(H) groups
 At 1.5 times of:
  All C(H,H,H) groups
2.a Ternary CH refined with riding coordinates:
 C10(H10), C13(H13), C22(H22), C25(H25)
2.b Aromatic/amide H refined with riding coordinates:
 C2(H2), C3(H3), C6(H6), C7(H7), C8(H8), C18(H18), C19(H19), C20(H20),
 C28(H28), C29(H29), C30(H30), C32(H32), C34(H34), C35(H35), C36(H36), C37(H37),
  C38(H38)
2.c Idealised Me refined as rotating group:
 C11(H11A,H11B,H11C), C12(H12A,H12B,H12C), C14(H14A,H14B,H14C), C15(H15A,H15B,
 H15C), C23(H23A,H23B,H23C), C24(H24A,H24B,H24C), C26(H26A,H26B,H26C), C27(H27A,
 H27B,H27C)
;
_olex2_submission_special_instructions 'No special instructions were received'

loop_
_space_group_symop_operation_xyz
'x, y, z'
'-x, y+1/2, -z+1/2'
'-x, -y, -z'
'x, -y-1/2, z-1/2'

loop_
_atom_site_label
_atom_site_type_symbol
_atom_site_fract_x
_atom_site_fract_y
_atom_site_fract_z
_atom_site_U_iso_or_equiv
_atom_site_adp_type
_atom_site_occupancy
_atom_site_site_symmetry_order
_atom_site_calc_flag
_atom_site_refinement_flags_posn
_atom_site_refinement_flags_adp
_atom_site_refinement_flags_occupancy
_atom_site_disorder_assembly
_atom_site_disorder_group
Pd1 Pd 0.39119(2) 0.34061(2) 0.59835(2) 0.01654(7) Uani 1 1 d . . . . .
Cl1 Cl 0.39152(5) 0.26321(3) 0.50424(3) 0.02117(13) Uani 1 1 d . . . . .
Cl2 Cl 0.40178(6) 0.41986(4) 0.69445(3) 0.03110(15) Uani 1 1 d . . . . .
N1 N 0.31500(16) 0.19104(12) 0.65283(10) 0.0188(4) Uani 1 1 d . . . . .
N2 N 0.49940(16) 0.18828(12) 0.68819(10) 0.0173(4) Uani 1 1 d . . . . .
N3 N 0.36909(16) 0.44886(12) 0.53663(11) 0.0201(4) Uani 1 1 d . . . . .
C1 C 0.40344(19) 0.23533(14) 0.65041(11) 0.0172(4) Uani 1 1 d . . . . .
C2 C 0.3558(2) 0.11707(14) 0.69078(12) 0.0216(5) Uani 1 1 d . . . . .
H2 H 0.310731 0.075592 0.699752 0.026 Uiso 1 1 calc R . . . .
C3 C 0.4698(2) 0.11529(14) 0.71217(12) 0.0209(5) Uani 1 1 d . . . . .
H3 H 0.521048 0.072149 0.738808 0.025 Uiso 1 1 calc R . . . .
C4 C 0.1947(2) 0.21511(15) 0.62300(13) 0.0232(5) Uani 1 1 d . . . . .
C5 C 0.1545(2) 0.25613(16) 0.66792(14) 0.0278(5) Uani 1 1 d . . . . .
C6 C 0.0366(3) 0.2748(2) 0.63795(17) 0.0442(8) Uani 1 1 d . . . . .
H6 H 0.006001 0.303640 0.666224 0.053 Uiso 1 1 calc R . . . .
C7 C -0.0360(3) 0.2525(3) 0.56859(18) 0.0574(10) Uani 1 1 d . . . . .
H7 H -0.115808 0.265709 0.549631 0.069 Uiso 1 1 calc R . . . .
C8 C 0.0070(3) 0.2109(2) 0.52633(16) 0.0506(9) Uani 1 1 d . . . . .
H8 H -0.044295 0.195749 0.478566 0.061 Uiso 1 1 calc R . . . .
C9 C 0.1228(2) 0.19079(19) 0.55185(14) 0.0319(6) Uani 1 1 d . . . . .
C10 C 0.1688(2) 0.14152(18) 0.50651(14) 0.0337(6) Uani 1 1 d . . . . .
H10 H 0.253916 0.151447 0.526965 0.040 Uiso 1 1 calc R . . . .
C11 C 0.1165(3) 0.1704(2) 0.42766(16) 0.0452(8) Uani 1 1 d . . . . .
H11A H 0.036521 0.150996 0.403151 0.068 Uiso 1 1 calc GR . . . .
H11B H 0.161529 0.147363 0.403601 0.068 Uiso 1 1 calc GR . . . .
H11C H 0.118132 0.231406 0.425954 0.068 Uiso 1 1 calc GR . . . .
C12 C 0.1505(3) 0.0482(2) 0.51054(19) 0.0527(9) Uani 1 1 d . . . . .
H12A H 0.184787 0.030492 0.561025 0.079 Uiso 1 1 calc GR . . . .
H12B H 0.187422 0.018126 0.484512 0.079 Uiso 1 1 calc GR . . . .
H12C H 0.067660 0.036003 0.488658 0.079 Uiso 1 1 calc GR . . . .
C13 C 0.2323(2) 0.27557(16) 0.74613(14) 0.0287(6) Uani 1 1 d . . . . .
H13 H 0.313824 0.276109 0.752016 0.034 Uiso 1 1 calc R . . . .
C14 C 0.2071(3) 0.36034(18) 0.77012(18) 0.0451(8) Uani 1 1 d . . . . .
H14A H 0.132460 0.358365 0.772498 0.068 Uiso 1 1 calc GR . . . .
H14B H 0.204810 0.403049 0.735474 0.068 Uiso 1 1 calc GR . . . .
H14C H 0.267952 0.373949 0.817755 0.068 Uiso 1 1 calc GR . . . .
C15 C 0.2219(3) 0.20750(17) 0.79504(14) 0.0325(6) Uani 1 1 d . . . . .
H15A H 0.143020 0.206604 0.791059 0.049 Uiso 1 1 calc GR . . . .
H15B H 0.276172 0.218917 0.845021 0.049 Uiso 1 1 calc GR . . . .
H15C H 0.240017 0.153344 0.780383 0.049 Uiso 1 1 calc GR . . . .
C16 C 0.61764(19) 0.21177(14) 0.70633(12) 0.0189(5) Uani 1 1 d . . . . .
C17 C 0.6763(2) 0.25878(15) 0.76902(13) 0.0232(5) Uani 1 1 d . . . . .
C18 C 0.7925(2) 0.27553(16) 0.78841(14) 0.0297(6) Uani 1 1 d . . . . .
H18 H 0.835743 0.305958 0.831230 0.036 Uiso 1 1 calc R . . . .
C19 C 0.8459(2) 0.24860(17) 0.74637(16) 0.0348(6) Uani 1 1 d . . . . .
H19 H 0.924635 0.262067 0.759930 0.042 Uiso 1 1 calc R . . . .
C20 C 0.7865(2) 0.20263(16) 0.68527(15) 0.0300(6) Uani 1 1 d . . . . .
H20 H 0.825175 0.184816 0.657340 0.036 Uiso 1 1 calc R . . . .
C21 C 0.6699(2) 0.18117(15) 0.66288(13) 0.0226(5) Uani 1 1 d . . . . .
C22 C 0.6085(2) 0.12357(15) 0.59941(14) 0.0266(5) Uani 1 1 d . . . . .
H22 H 0.523448 0.129994 0.583280 0.032 Uiso 1 1 calc R . . . .
C23 C 0.6360(3) 0.14438(19) 0.53585(16) 0.0388(7) Uani 1 1 d . . . . .
H23A H 0.622865 0.203878 0.524701 0.058 Uiso 1 1 calc GR . . . .
H23B H 0.585840 0.111707 0.493755 0.058 Uiso 1 1 calc GR . . . .
H23C H 0.716875 0.130873 0.548364 0.058 Uiso 1 1 calc GR . . . .
C24 C 0.6411(2) 0.03294(16) 0.62337(16) 0.0353(6) Uani 1 1 d . . . . .
H24A H 0.725039 0.026339 0.642721 0.053 Uiso 1 1 calc GR . . . .
H24B H 0.603454 -0.004224 0.582003 0.053 Uiso 1 1 calc GR . . . .
H24C H 0.615708 0.018855 0.660684 0.053 Uiso 1 1 calc GR . . . .
C25 C 0.6178(2) 0.28740(17) 0.81550(14) 0.0316(6) Uani 1 1 d . . . . .
H25 H 0.532804 0.290157 0.784435 0.038 Uiso 1 1 calc R . . . .
C26 C 0.6578(2) 0.37383(18) 0.84868(15) 0.0354(6) Uani 1 1 d . . . . .
H26A H 0.737945 0.370612 0.885115 0.053 Uiso 1 1 calc GR . . . .
H26B H 0.608466 0.392975 0.871223 0.053 Uiso 1 1 calc GR . . . .
H26C H 0.652456 0.413120 0.810906 0.053 Uiso 1 1 calc GR . . . .
C27 C 0.6384(4) 0.2243(2) 0.87517(17) 0.0563(10) Uani 1 1 d . . . . .
H27A H 0.610173 0.169542 0.853883 0.085 Uiso 1 1 calc GR . . . .
H27B H 0.596983 0.241935 0.903339 0.085 Uiso 1 1 calc GR . . . .
H27C H 0.721173 0.220967 0.906676 0.085 Uiso 1 1 calc GR . . . .
C28 C 0.43413(19) 0.51750(14) 0.56236(13) 0.0207(5) Uani 1 1 d . . . . .
H28 H 0.487610 0.519367 0.611662 0.025 Uiso 1 1 calc R . . . .
C29 C 0.4251(2) 0.58555(15) 0.51875(13) 0.0227(5) Uani 1 1 d . . . . .
H29 H 0.473259 0.632755 0.537828 0.027 Uiso 1 1 calc R . . . .
C30 C 0.3456(2) 0.58439(14) 0.44738(13) 0.0231(5) Uani 1 1 d . . . . .
H30 H 0.339118 0.630481 0.416911 0.028 Uiso 1 1 calc R . . . .
C31 C 0.2749(2) 0.51484(14) 0.42059(13) 0.0212(5) Uani 1 1 d . . . . .
C32 C 0.29128(19) 0.44853(14) 0.46747(12) 0.0200(5) Uani 1 1 d . . . . .
H32 H 0.244793 0.400292 0.449540 0.024 Uiso 1 1 calc R . . . .
C33 C 0.1863(2) 0.50770(15) 0.34503(13) 0.0240(5) Uani 1 1 d . . . . .
C34 C 0.2096(2) 0.53182(15) 0.28702(14) 0.0271(5) Uani 1 1 d . . . . .
H34 H 0.281593 0.556597 0.295669 0.032 Uiso 1 1 calc R . . . .
C35 C 0.1272(2) 0.51943(17) 0.21699(14) 0.0341(6) Uani 1 1 d . . . . .
H35 H 0.143498 0.535501 0.177859 0.041 Uiso 1 1 calc R . . . .
C36 C 0.0218(2) 0.48409(17) 0.20346(15) 0.0380(7) Uani 1 1 d . . . . .
H36 H -0.033402 0.475003 0.155286 0.046 Uiso 1 1 calc R . . . .
C37 C -0.0032(2) 0.46186(17) 0.26034(16) 0.0366(6) Uani 1 1 d . . . . .
H37 H -0.076374 0.438827 0.251262 0.044 Uiso 1 1 calc R . . . .
C38 C 0.0789(2) 0.47333(15) 0.33053(14) 0.0290(6) Uani 1 1 d . . . . .
H38 H 0.061599 0.457495 0.369339 0.035 Uiso 1 1 calc R . . . .

loop_
_atom_site_aniso_label
_atom_site_aniso_U_11
_atom_site_aniso_U_22
_atom_site_aniso_U_33
_atom_site_aniso_U_23
_atom_site_aniso_U_13
_atom_site_aniso_U_12
Pd1 0.01871(11) 0.01460(11) 0.01535(11) 0.00110(6) 0.00640(7) -0.00190(6)
Cl1 0.0292(3) 0.0172(3) 0.0182(3) 0.0018(2) 0.0112(2) -0.0011(2)
Cl2 0.0497(4) 0.0231(3) 0.0229(3) -0.0044(2) 0.0179(3) -0.0058(3)
N1 0.0201(10) 0.0184(10) 0.0180(10) -0.0002(8) 0.0084(8) -0.0024(8)
N2 0.0200(10) 0.0165(9) 0.0154(9) 0.0009(7) 0.0075(8) -0.0024(7)
N3 0.0215(10) 0.0160(10) 0.0246(11) 0.0009(8) 0.0116(8) -0.0005(8)
C1 0.0192(11) 0.0186(12) 0.0127(11) -0.0033(8) 0.0060(9) -0.0025(9)
C2 0.0313(13) 0.0172(12) 0.0181(12) 0.0012(9) 0.0124(10) -0.0054(10)
C3 0.0286(13) 0.0180(12) 0.0172(12) 0.0039(9) 0.0108(10) -0.0015(9)
C4 0.0202(12) 0.0307(14) 0.0190(12) 0.0047(10) 0.0088(9) -0.0016(10)
C5 0.0302(14) 0.0297(14) 0.0279(14) 0.0058(11) 0.0168(11) 0.0011(11)
C6 0.0329(16) 0.064(2) 0.0437(18) 0.0081(15) 0.0244(14) 0.0114(14)
C7 0.0236(16) 0.106(3) 0.0412(19) 0.0136(19) 0.0131(13) 0.0144(17)
C8 0.0259(15) 0.100(3) 0.0216(15) 0.0041(16) 0.0063(12) -0.0038(16)
C9 0.0233(13) 0.0520(17) 0.0203(13) 0.0041(12) 0.0093(10) -0.0069(12)
C10 0.0260(14) 0.0497(17) 0.0248(14) -0.0061(12) 0.0102(11) -0.0150(12)
C11 0.0350(16) 0.075(2) 0.0231(15) -0.0077(14) 0.0105(12) -0.0126(15)
C12 0.061(2) 0.051(2) 0.052(2) -0.0144(16) 0.0295(17) -0.0226(17)
C13 0.0353(15) 0.0262(14) 0.0320(14) -0.0038(11) 0.0213(12) -0.0035(11)
C14 0.074(2) 0.0300(16) 0.051(2) -0.0049(14) 0.0446(18) -0.0049(15)
C15 0.0445(16) 0.0294(14) 0.0254(14) -0.0043(11) 0.0166(12) -0.0061(12)
C16 0.0210(12) 0.0175(12) 0.0163(11) 0.0077(9) 0.0061(9) 0.0004(9)
C17 0.0248(13) 0.0201(12) 0.0223(12) 0.0048(9) 0.0078(10) -0.0038(10)
C18 0.0251(13) 0.0290(14) 0.0271(14) 0.0024(11) 0.0036(10) -0.0055(10)
C19 0.0208(13) 0.0311(15) 0.0503(18) 0.0060(13) 0.0130(12) -0.0027(11)
C20 0.0237(13) 0.0265(14) 0.0447(16) 0.0064(12) 0.0193(12) 0.0043(10)
C21 0.0239(12) 0.0200(12) 0.0231(13) 0.0090(10) 0.0092(10) 0.0046(10)
C22 0.0263(13) 0.0246(13) 0.0313(14) 0.0020(11) 0.0148(11) 0.0047(10)
C23 0.0432(17) 0.0423(17) 0.0377(17) 0.0027(13) 0.0238(14) 0.0094(13)
C24 0.0341(15) 0.0273(14) 0.0438(17) -0.0016(12) 0.0160(13) 0.0020(11)
C25 0.0351(15) 0.0355(15) 0.0258(14) -0.0052(11) 0.0144(11) -0.0127(12)
C26 0.0373(16) 0.0396(16) 0.0284(15) -0.0103(12) 0.0132(12) -0.0116(13)
C27 0.099(3) 0.047(2) 0.0313(17) -0.0051(14) 0.0363(18) -0.0270(19)
C28 0.0209(12) 0.0190(12) 0.0250(12) -0.0032(9) 0.0127(10) -0.0014(9)
C29 0.0255(12) 0.0175(12) 0.0316(13) -0.0045(10) 0.0185(10) -0.0032(9)
C30 0.0302(13) 0.0149(11) 0.0319(14) 0.0036(10) 0.0207(11) 0.0027(9)
C31 0.0227(12) 0.0186(12) 0.0253(12) 0.0027(9) 0.0132(10) 0.0034(9)
C32 0.0193(12) 0.0160(11) 0.0248(12) 0.0012(9) 0.0097(9) -0.0008(9)
C33 0.0272(13) 0.0163(12) 0.0270(13) 0.0058(10) 0.0101(10) 0.0069(10)
C34 0.0321(14) 0.0210(13) 0.0282(13) 0.0064(10) 0.0130(11) 0.0053(10)
C35 0.0467(17) 0.0279(14) 0.0267(14) 0.0090(11) 0.0149(12) 0.0095(12)
C36 0.0412(17) 0.0281(15) 0.0287(15) 0.0052(11) -0.0002(12) 0.0056(12)
C37 0.0276(14) 0.0306(15) 0.0411(17) 0.0065(12) 0.0048(12) -0.0007(11)
C38 0.0280(14) 0.0250(13) 0.0326(14) 0.0087(11) 0.0116(11) 0.0048(10)

loop_
_atom_type_symbol
_atom_type_description
_atom_type_scat_dispersion_real
_atom_type_scat_dispersion_imag
_atom_type_scat_source
C C 0.0033 0.0016 'International Tables Vol C Tables 4.2.6.8 and 6.1.1.4'
H H 0.0000 0.0000 'International Tables Vol C Tables 4.2.6.8 and 6.1.1.4'
Cl Cl 0.1484 0.1585 'International Tables Vol C Tables 4.2.6.8 and 6.1.1.4'
N N 0.0061 0.0033 'International Tables Vol C Tables 4.2.6.8 and 6.1.1.4'
Pd Pd -0.9988 1.0072 'International Tables Vol C Tables 4.2.6.8 and 6.1.1.4'

loop_
_geom_angle_atom_site_label_1
_geom_angle_atom_site_label_2
_geom_angle_atom_site_label_3
_geom_angle
_geom_angle_site_symmetry_1
_geom_angle_site_symmetry_3
Cl1 Pd1 Cl2 176.73(2) . .
N3 Pd1 Cl1 89.27(5) . .
N3 Pd1 Cl2 90.24(5) . .
C1 Pd1 Cl1 88.00(6) . .
C1 Pd1 Cl2 92.65(6) . .
C1 Pd1 N3 176.03(8) . .
C1 N1 C2 110.37(19) . .
C1 N1 C4 126.89(19) . .
C2 N1 C4 122.72(19) . .
C1 N2 C3 110.63(18) . .
C1 N2 C16 126.21(18) . .
C3 N2 C16 123.02(19) . .
C28 N3 Pd1 122.70(16) . .
C32 N3 Pd1 118.93(15) . .
C32 N3 C28 118.3(2) . .
N1 C1 Pd1 126.58(16) . .
N1 C1 N2 104.63(18) . .
N2 C1 Pd1 128.70(16) . .
N1 C2 H2 126.3 . .
C3 C2 N1 107.3(2) . .
C3 C2 H2 126.3 . .
N2 C3 H3 126.5 . .
C2 C3 N2 107.0(2) . .
C2 C3 H3 126.5 . .
C5 C4 N1 118.2(2) . .
C5 C4 C9 123.6(2) . .
C9 C4 N1 118.0(2) . .
C4 C5 C6 116.4(3) . .
C4 C5 C13 122.4(2) . .
C6 C5 C13 121.2(2) . .
C5 C6 H6 119.2 . .
C7 C6 C5 121.6(3) . .
C7 C6 H6 119.2 . .
C6 C7 H7 119.9 . .
C6 C7 C8 120.1(3) . .
C8 C7 H7 119.9 . .
C7 C8 H8 119.1 . .
C7 C8 C9 121.7(3) . .
C9 C8 H8 119.1 . .
C4 C9 C10 121.9(2) . .
C8 C9 C4 116.5(3) . .
C8 C9 C10 121.6(3) . .
C9 C10 H10 107.4 . .
C9 C10 C11 112.4(2) . .
C9 C10 C12 111.6(2) . .
C11 C10 H10 107.4 . .
C12 C10 H10 107.4 . .
C12 C10 C11 110.3(3) . .
C10 C11 H11A 109.5 . .
C10 C11 H11B 109.5 . .
C10 C11 H11C 109.5 . .
H11A C11 H11B 109.5 . .
H11A C11 H11C 109.5 . .
H11B C11 H11C 109.5 . .
C10 C12 H12A 109.5 . .
C10 C12 H12B 109.5 . .
C10 C12 H12C 109.5 . .
H12A C12 H12B 109.5 . .
H12A C12 H12C 109.5 . .
H12B C12 H12C 109.5 . .
C5 C13 H13 107.9 . .
C5 C13 C14 113.0(2) . .
C5 C13 C15 110.3(2) . .
C14 C13 H13 107.9 . .
C14 C13 C15 109.5(2) . .
C15 C13 H13 107.9 . .
C13 C14 H14A 109.5 . .
C13 C14 H14B 109.5 . .
C13 C14 H14C 109.5 . .
H14A C14 H14B 109.5 . .
H14A C14 H14C 109.5 . .
H14B C14 H14C 109.5 . .
C13 C15 H15A 109.5 . .
C13 C15 H15B 109.5 . .
C13 C15 H15C 109.5 . .
H15A C15 H15B 109.5 . .
H15A C15 H15C 109.5 . .
H15B C15 H15C 109.5 . .
C17 C16 N2 117.8(2) . .
C17 C16 C21 123.7(2) . .
C21 C16 N2 118.3(2) . .
C16 C17 C25 121.8(2) . .
C18 C17 C16 116.9(2) . .
C18 C17 C25 121.2(2) . .
C17 C18 H18 119.5 . .
C19 C18 C17 121.1(3) . .
C19 C18 H18 119.5 . .
C18 C19 H19 119.6 . .
C20 C19 C18 120.7(2) . .
C20 C19 H19 119.6 . .
C19 C20 H20 119.1 . .
C19 C20 C21 121.8(2) . .
C21 C20 H20 119.1 . .
C16 C21 C22 123.0(2) . .
C20 C21 C16 115.7(2) . .
C20 C21 C22 121.2(2) . .
C21 C22 H22 108.2 . .
C21 C22 C23 112.2(2) . .
C21 C22 C24 109.4(2) . .
C23 C22 H22 108.2 . .
C23 C22 C24 110.5(2) . .
C24 C22 H22 108.2 . .
C22 C23 H23A 109.5 . .
C22 C23 H23B 109.5 . .
C22 C23 H23C 109.5 . .
H23A C23 H23B 109.5 . .
H23A C23 H23C 109.5 . .
H23B C23 H23C 109.5 . .
C22 C24 H24A 109.5 . .
C22 C24 H24B 109.5 . .
C22 C24 H24C 109.5 . .
H24A C24 H24B 109.5 . .
H24A C24 H24C 109.5 . .
H24B C24 H24C 109.5 . .
C17 C25 H25 108.0 . .
C17 C25 C26 113.1(2) . .
C17 C25 C27 110.1(2) . .
C26 C25 H25 108.0 . .
C27 C25 H25 108.0 . .
C27 C25 C26 109.5(2) . .
C25 C26 H26A 109.5 . .
C25 C26 H26B 109.5 . .
C25 C26 H26C 109.5 . .
H26A C26 H26B 109.5 . .
H26A C26 H26C 109.5 . .
H26B C26 H26C 109.5 . .
C25 C27 H27A 109.5 . .
C25 C27 H27B 109.5 . .
C25 C27 H27C 109.5 . .
H27A C27 H27B 109.5 . .
H27A C27 H27C 109.5 . .
H27B C27 H27C 109.5 . .
N3 C28 H28 119.2 . .
N3 C28 C29 121.7(2) . .
C29 C28 H28 119.2 . .
C28 C29 H29 120.2 . .
C30 C29 C28 119.7(2) . .
C30 C29 H29 120.2 . .
C29 C30 H30 120.4 . .
C29 C30 C31 119.3(2) . .
C31 C30 H30 120.4 . .
C30 C31 C33 123.5(2) . .
C32 C31 C30 117.4(2) . .
C32 C31 C33 119.1(2) . .
N3 C32 C31 123.7(2) . .
N3 C32 H32 118.2 . .
C31 C32 H32 118.2 . .
C34 C33 C31 121.5(2) . .
C38 C33 C31 119.8(2) . .
C38 C33 C34 118.6(2) . .
C33 C34 H34 120.1 . .
C35 C34 C33 119.9(2) . .
C35 C34 H34 120.1 . .
C34 C35 H35 119.6 . .
C36 C35 C34 120.8(3) . .
C36 C35 H35 119.6 . .
C35 C36 H36 120.1 . .
C35 C36 C37 119.8(3) . .
C37 C36 H36 120.1 . .
C36 C37 H37 120.1 . .
C36 C37 C38 119.8(3) . .
C38 C37 H37 120.1 . .
C33 C38 H38 119.5 . .
C37 C38 C33 121.0(2) . .
C37 C38 H38 119.5 . .

loop_
_geom_bond_atom_site_label_1
_geom_bond_atom_site_label_2
_geom_bond_distance
_geom_bond_site_symmetry_2
Pd1 Cl1 2.3011(6) .
Pd1 Cl2 2.3046(6) .
Pd1 N3 2.0982(19) .
Pd1 C1 1.971(2) .
N1 C1 1.358(3) .
N1 C2 1.394(3) .
N1 C4 1.448(3) .
N2 C1 1.367(3) .
N2 C3 1.386(3) .
N2 C16 1.448(3) .
N3 C28 1.346(3) .
N3 C32 1.342(3) .
C2 H2 0.9500 .
C2 C3 1.335(3) .
C3 H3 0.9500 .
C4 C5 1.400(3) .
C4 C9 1.409(3) .
C5 C6 1.399(4) .
C5 C13 1.517(4) .
C6 H6 0.9500 .
C6 C7 1.375(5) .
C7 H7 0.9500 .
C7 C8 1.384(5) .
C8 H8 0.9500 .
C8 C9 1.385(4) .
C9 C10 1.521(4) .
C10 H10 1.0000 .
C10 C11 1.537(4) .
C10 C12 1.524(4) .
C11 H11A 0.9800 .
C11 H11B 0.9800 .
C11 H11C 0.9800 .
C12 H12A 0.9800 .
C12 H12B 0.9800 .
C12 H12C 0.9800 .
C13 H13 1.0000 .
C13 C14 1.528(4) .
C13 C15 1.529(4) .
C14 H14A 0.9800 .
C14 H14B 0.9800 .
C14 H14C 0.9800 .
C15 H15A 0.9800 .
C15 H15B 0.9800 .
C15 H15C 0.9800 .
C16 C17 1.402(3) .
C16 C21 1.415(3) .
C17 C18 1.394(3) .
C17 C25 1.518(3) .
C18 H18 0.9500 .
C18 C19 1.382(4) .
C19 H19 0.9500 .
C19 C20 1.372(4) .
C20 H20 0.9500 .
C20 C21 1.406(3) .
C21 C22 1.515(4) .
C22 H22 1.0000 .
C22 C23 1.529(4) .
C22 C24 1.536(4) .
C23 H23A 0.9800 .
C23 H23B 0.9800 .
C23 H23C 0.9800 .
C24 H24A 0.9800 .
C24 H24B 0.9800 .
C24 H24C 0.9800 .
C25 H25 1.0000 .
C25 C26 1.534(4) .
C25 C27 1.524(4) .
C26 H26A 0.9800 .
C26 H26B 0.9800 .
C26 H26C 0.9800 .
C27 H27A 0.9800 .
C27 H27B 0.9800 .
C27 H27C 0.9800 .
C28 H28 0.9500 .
C28 C29 1.386(3) .
C29 H29 0.9500 .
C29 C30 1.382(4) .
C30 H30 0.9500 .
C30 C31 1.394(3) .
C31 C32 1.390(3) .
C31 C33 1.485(3) .
C32 H32 0.9500 .
C33 C34 1.402(3) .
C33 C38 1.392(3) .
C34 H34 0.9500 .
C34 C35 1.387(4) .
C35 H35 0.9500 .
C35 C36 1.379(4) .
C36 H36 0.9500 .
C36 C37 1.386(4) .
C37 H37 0.9500 .
C37 C38 1.386(4) .
C38 H38 0.9500 .

loop_
_smtbx_masks_void_nr
_smtbx_masks_void_average_x
_smtbx_masks_void_average_y
_smtbx_masks_void_average_z
_smtbx_masks_void_volume
_smtbx_masks_void_count_electrons
1 0.000 0.000 0.000 200.2 0.0
2 0.000 0.500 0.500 200.2 0.0
3 0.391 0.025 0.537 7.2 0.0
4 0.391 0.475 0.037 7.2 0.0
5 0.609 -0.025 0.463 7.2 0.0
6 0.609 0.525 0.963 7.2 0.0
